data_4123469
loop_
_publ_author_name
'Kim, Sunghee'
'Lee, Jung Yoon'
'Cowley, Ryan E.'
'Ginsbach, Jake W.'
'Siegler, Maxime A.'
'Solomon, Edward I.'
'Karlin, Kenneth D.'

_publ_section_title
;
 A N3S(thioether)-Ligated Cu(II)-Superoxo with Enhanced Reactivity.
;
_journal_issue 8
_journal_name_full 'Journal of the American Chemical Society'
_journal_page_first 2796
_journal_page_last 2799
_journal_paper_doi 10.1021/ja511504n
_journal_volume 137
_journal_year 2015
_chemical_formula_moiety 'C24 B F20, C26 H35 Cu N5 S'
_chemical_formula_sum 'C50 H35 B Cu F20 N5 S'
_chemical_formula_weight 1192.24
_chemical_name_systematic
;
 ?
;
_space_group_crystal_system triclinic
_space_group_IT_number 2
_space_group_name_Hall '-P 1'
_space_group_name_H-M_alt 'P -1'
_symmetry_space_group_name_Hall '-P 1'
_symmetry_space_group_name_H-M 'P -1'
_atom_sites_solution_hydrogens geom
_atom_sites_solution_primary direct
_atom_sites_solution_secondary difmap
_audit_creation_method SHELXL-2013
_cell_angle_alpha 69.996(2)
_cell_angle_beta 66.443(2)
_cell_angle_gamma 71.641(2)
_cell_formula_units_Z 2
_cell_length_a 12.4367(3)
_cell_length_b 15.1159(3)
_cell_length_c 15.4174(4)
_cell_measurement_reflns_used 18195
_cell_measurement_temperature 110(2)
_cell_measurement_theta_max 72.03
_cell_measurement_theta_min 3.17
_cell_volume 2442.48(11)
_computing_cell_refinement
;
CrysAlisPro, Agilent Technologies,
Version 1.171.36.32 (release 02-08-2013 CrysAlis171 .NET)
(compiled Aug  2 2013,16:46:58)
;
_computing_data_collection
;
CrysAlisPro, Agilent Technologies,
Version 1.171.36.32 (release 02-08-2013 CrysAlis171 .NET)
(compiled Aug  2 2013,16:46:58)
;
_computing_data_reduction
;
CrysAlisPro, Agilent Technologies,
Version 1.171.36.32 (release 02-08-2013 CrysAlis171 .NET)
(compiled Aug  2 2013,16:46:58)
;
_computing_molecular_graphics 'SHELXTL v6.10 (Sheldrick, 2008)'
_computing_publication_material 'SHELXTL v6.10 (Sheldrick, 2008)'
_computing_structure_refinement 'SHELXL-2013 (Sheldrick, 2013)'
_computing_structure_solution 'SHELXS-2013 (Sheldrick, 2013)'
_diffrn_ambient_temperature 110(2)
_diffrn_measured_fraction_theta_full 1.000
_diffrn_measured_fraction_theta_max 1.000
_diffrn_measurement_device_type 'SuperNova, Dual, Cu at zero, Atlas'
_diffrn_measurement_method '\w scans'
_diffrn_radiation_monochromator mirror
_diffrn_radiation_source 'SuperNova (Cu) X-ray Source'
_diffrn_radiation_type CuK\a
_diffrn_radiation_wavelength 1.54178
_diffrn_reflns_av_R_equivalents 0.0232
_diffrn_reflns_av_unetI/netI 0.0211
_diffrn_reflns_Laue_measured_fraction_full 1.000
_diffrn_reflns_Laue_measured_fraction_max 1.000
_diffrn_reflns_limit_h_max 15
_diffrn_reflns_limit_h_min -15
_diffrn_reflns_limit_k_max 17
_diffrn_reflns_limit_k_min -18
_diffrn_reflns_limit_l_max 19
_diffrn_reflns_limit_l_min -19
_diffrn_reflns_number 32542
_diffrn_reflns_point_group_measured_fraction_full 1.000
_diffrn_reflns_point_group_measured_fraction_max 1.000
_diffrn_reflns_theta_full 67.679
_diffrn_reflns_theta_max 71.893
_diffrn_reflns_theta_min 3.180
_exptl_absorpt_coefficient_mu 2.115
_exptl_absorpt_correction_T_max 0.86
_exptl_absorpt_correction_T_min 0.57
_exptl_absorpt_correction_type analytical
_exptl_absorpt_process_details
;
CrysAlisPro, Agilent Technologies,
Version 1.171.36.32 (release 02-08-2013 CrysAlis171 .NET)
(compiled Aug  2 2013,16:46:58)
Analytical numeric absorption correction using a multifaceted crystal
            model based on expressions derived by R.C. Clark & J.S. Reid.
(Clark, R. C. & Reid, J. S. (1995). Acta Cryst. A51, 887-897)
;
_exptl_crystal_colour colorless
_exptl_crystal_density_diffrn 1.621
_exptl_crystal_description 'irregular lath'
_exptl_crystal_F_000 1200
_exptl_crystal_size_max 0.54
_exptl_crystal_size_mid 0.18
_exptl_crystal_size_min 0.08
_refine_diff_density_max 0.359
_refine_diff_density_min -0.429
_refine_diff_density_rms 0.046
_refine_ls_extinction_method none
_refine_ls_goodness_of_fit_ref 1.024
_refine_ls_hydrogen_treatment constr
_refine_ls_matrix_type full
_refine_ls_number_parameters 708
_refine_ls_number_reflns 9586
_refine_ls_number_restraints 0
_refine_ls_restrained_S_all 1.024
_refine_ls_R_factor_all 0.0342
_refine_ls_R_factor_gt 0.0307
_refine_ls_shift/su_max 0.001
_refine_ls_shift/su_mean 0.000
_refine_ls_structure_factor_coef Fsqd
_refine_ls_weighting_details
;
 w=1/[\s^2^(Fo^2^)+(0.0386P)^2^+1.3103P]
 where P=(Fo^2^+2Fc^2^)/3
;
_refine_ls_weighting_scheme calc
_refine_ls_wR_factor_gt 0.0785
_refine_ls_wR_factor_ref 0.0811
_reflns_Friedel_coverage 0.000
_reflns_number_gt 8727
_reflns_number_total 9586
_reflns_threshold_expression 'I > 2\s(I)'
_cod_data_source_file ja511504n_si_003.cif
_cod_data_source_block 1
_cod_depositor_comments 'Adding full bibliography for 4123467--4123469.cif.'
_cod_database_code 4123469
_shelx_space_group_comment
;
The symmetry employed for this shelxl refinement is uniquely defined
by the following loop, which should always be used as a source of
symmetry information in preference to the above space-group names.
They are only intended as comments.
;
_shelxl_version_number 2013-2

loop_
_space_group_symop_operation_xyz
'x, y, z'
'-x, -y, -z'

loop_
_atom_site_label
_atom_site_type_symbol
_atom_site_fract_x
_atom_site_fract_y
_atom_site_fract_z
_atom_site_U_iso_or_equiv
_atom_site_adp_type
_atom_site_occupancy
_atom_site_site_symmetry_order
_atom_site_calc_flag
_atom_site_refinement_flags_posn
_atom_site_refinement_flags_adp
Cu1 Cu 0.23868(2) 0.51798(2) 0.15236(2) 0.02341(7) Uani 1 1 d . .
S1 S 0.20662(4) 0.62070(3) 0.01697(3) 0.02706(9) Uani 1 1 d . .
C1 C 0.39716(14) 0.32063(11) 0.19217(11) 0.0241(3) Uani 1 1 d . .
H1 H 0.3406 0.2947 0.1866 0.029 Uiso 1 1 calc R U
C2 C 0.48518(15) 0.25720(11) 0.22849(11) 0.0247(3) Uani 1 1 d . .
H2 H 0.4887 0.1899 0.2465 0.030 Uiso 1 1 calc R U
C3 C 0.57028(14) 0.29301(11) 0.23882(11) 0.0239(3) Uani 1 1 d . .
C4 C 0.55890(14) 0.39424(11) 0.20863(11) 0.0229(3) Uani 1 1 d . .
H4 H 0.6133 0.4225 0.2143 0.027 Uiso 1 1 calc R U
C5 C 0.46951(14) 0.45164(11) 0.17115(11) 0.0216(3) Uani 1 1 d . .
C6 C 0.46055(14) 0.55988(11) 0.13271(11) 0.0223(3) Uani 1 1 d . .
H6A H 0.5079 0.5807 0.1578 0.027 Uiso 1 1 calc R U
H6B H 0.4936 0.5766 0.0605 0.027 Uiso 1 1 calc R U
C7 C 0.29085(14) 0.60766(11) 0.26845(11) 0.0226(3) Uani 1 1 d . .
H7A H 0.3007 0.6670 0.2756 0.027 Uiso 1 1 calc R U
H7B H 0.3397 0.5521 0.3024 0.027 Uiso 1 1 calc R U
C8 C 0.16013(14) 0.60043(11) 0.31617(11) 0.0205(3) Uani 1 1 d . .
C9 C 0.09116(14) 0.63551(11) 0.39780(11) 0.0223(3) Uani 1 1 d . .
H9 H 0.1255 0.6648 0.4232 0.027 Uiso 1 1 calc R U
C10 C -0.03050(14) 0.62798(11) 0.44368(11) 0.0239(3) Uani 1 1 d . .
C11 C -0.07412(14) 0.58622(12) 0.39876(12) 0.0258(3) Uani 1 1 d . .
H11 H -0.1560 0.5817 0.4240 0.031 Uiso 1 1 calc R U
C12 C 0.00178(14) 0.55210(11) 0.31858(12) 0.0252(3) Uani 1 1 d . .
H12 H -0.0304 0.5234 0.2909 0.030 Uiso 1 1 calc R U
C13 C 0.66888(17) 0.13024(12) 0.30407(14) 0.0351(4) Uani 1 1 d . .
H13A H 0.5976 0.1142 0.3593 0.053 Uiso 1 1 calc R U
H13B H 0.7405 0.0991 0.3238 0.053 Uiso 1 1 calc R U
H13C H 0.6754 0.1075 0.2494 0.053 Uiso 1 1 calc R U
C14 C 0.73664(18) 0.27343(13) 0.29374(16) 0.0381(4) Uani 1 1 d . .
H14A H 0.7812 0.3135 0.2329 0.057 Uiso 1 1 calc R U
H14B H 0.7932 0.2207 0.3210 0.057 Uiso 1 1 calc R U
H14C H 0.6882 0.3127 0.3407 0.057 Uiso 1 1 calc R U
C15 C -0.05581(17) 0.69354(13) 0.57810(12) 0.0326(4) Uani 1 1 d . .
H15A H 0.0276 0.6599 0.5709 0.049 Uiso 1 1 calc R U
H15B H -0.1044 0.6801 0.6474 0.049 Uiso 1 1 calc R U
H15C H -0.0595 0.7630 0.5522 0.049 Uiso 1 1 calc R U
C16 C -0.22979(16) 0.66230(15) 0.56129(13) 0.0369(4) Uani 1 1 d . .
H16A H -0.2621 0.6897 0.5070 0.055 Uiso 1 1 calc R U
H16B H -0.2701 0.7019 0.6087 0.055 Uiso 1 1 calc R U
H16C H -0.2434 0.5967 0.5932 0.055 Uiso 1 1 calc R U
C17 C 0.30257(14) 0.70459(11) 0.10177(11) 0.0244(3) Uani 1 1 d . .
H17A H 0.3609 0.7437 0.0877 0.029 Uiso 1 1 calc R U
H17B H 0.2223 0.7376 0.1372 0.029 Uiso 1 1 calc R U
C18 C 0.30111(15) 0.69815(12) 0.00535(12) 0.0282(3) Uani 1 1 d . .
H18A H 0.3843 0.6743 -0.0339 0.034 Uiso 1 1 calc R U
H18B H 0.2735 0.7638 -0.0314 0.034 Uiso 1 1 calc R U
C19 C 0.05640(15) 0.69458(13) 0.05814(12) 0.0297(4) Uani 1 1 d . .
H19A H -0.0033 0.6531 0.0880 0.036 Uiso 1 1 calc R U
H19B H 0.0522 0.7228 0.1090 0.036 Uiso 1 1 calc R U
C20 C 0.02516(16) 0.77391(14) -0.02363(13) 0.0335(4) Uani 1 1 d . .
C21 C 0.04340(17) 0.86604(15) -0.03840(14) 0.0381(4) Uani 1 1 d . .
H21 H 0.0730 0.8766 0.0045 0.046 Uiso 1 1 calc R U
C22 C 0.01911(19) 0.94121(16) -0.11396(16) 0.0455(5) Uani 1 1 d . .
H22 H 0.0333 1.0026 -0.1237 0.055 Uiso 1 1 calc R U
C23 C -0.02602(19) 0.92659(17) -0.17544(16) 0.0485(5) Uani 1 1 d . .
H23 H -0.0434 0.9782 -0.2275 0.058 Uiso 1 1 calc R U
C24 C -0.04580(18) 0.83784(17) -0.16152(14) 0.0447(5) Uani 1 1 d . .
H24 H -0.0777 0.8290 -0.2039 0.054 Uiso 1 1 calc R U
C25 C -0.01998(17) 0.75924(16) -0.08571(14) 0.0388(4) Uani 1 1 d . .
C26 C -0.0409(2) 0.66212(18) -0.07237(17) 0.0495(5) Uani 1 1 d . .
H26A H 0.0347 0.6146 -0.0773 0.074 Uiso 1 1 calc R U
H26B H -0.0712 0.6650 -0.1232 0.074 Uiso 1 1 calc R U
H26C H -0.0998 0.6434 -0.0079 0.074 Uiso 1 1 calc R U
N1 N 0.38554(12) 0.41718(10) 0.16389(9) 0.0232(3) Uani 1 1 d . .
N2 N 0.33473(11) 0.60934(9) 0.16429(9) 0.0204(3) Uani 1 1 d . .
N3 N 0.11864(12) 0.55633(9) 0.27635(9) 0.0222(3) Uani 1 1 d . .
N4 N 0.65882(13) 0.23416(10) 0.27394(11) 0.0298(3) Uani 1 1 d . .
N5 N -0.10191(13) 0.66028(11) 0.52426(10) 0.0297(3) Uani 1 1 d . .
B1 B 0.59101(15) 0.82234(12) 0.28093(12) 0.0187(3) Uani 1 1 d . .
C27 C 0.62204(13) 0.70342(11) 0.31759(11) 0.0203(3) Uani 1 1 d . .
C28 C 0.58501(14) 0.65933(12) 0.41781(11) 0.0234(3) Uani 1 1 d . .
C29 C 0.61551(15) 0.56218(12) 0.45806(12) 0.0281(3) Uani 1 1 d . .
C30 C 0.68915(17) 0.50207(12) 0.39789(14) 0.0310(4) Uani 1 1 d . .
C31 C 0.72941(16) 0.54129(12) 0.29887(13) 0.0289(3) Uani 1 1 d . .
C32 C 0.69623(15) 0.63935(12) 0.26110(12) 0.0242(3) Uani 1 1 d . .
C33 C 0.62157(13) 0.86475(11) 0.16134(10) 0.0202(3) Uani 1 1 d . .
C34 C 0.57585(14) 0.83146(12) 0.11220(11) 0.0240(3) Uani 1 1 d . .
C35 C 0.58951(15) 0.86597(13) 0.01392(12) 0.0294(4) Uani 1 1 d . .
C36 C 0.64769(16) 0.94096(13) -0.04013(11) 0.0309(4) Uani 1 1 d . .
C37 C 0.69152(15) 0.97950(12) 0.00469(12) 0.0271(3) Uani 1 1 d . .
C38 C 0.67861(14) 0.94084(11) 0.10296(11) 0.0224(3) Uani 1 1 d . .
C39 C 0.67694(13) 0.85071(10) 0.32150(10) 0.0189(3) Uani 1 1 d . .
C40 C 0.80059(14) 0.83091(11) 0.27740(11) 0.0218(3) Uani 1 1 d . .
C41 C 0.88169(14) 0.84979(11) 0.30565(13) 0.0272(3) Uani 1 1 d . .
C42 C 0.83977(16) 0.88858(12) 0.38465(14) 0.0304(4) Uani 1 1 d . .
C43 C 0.71880(16) 0.90634(12) 0.43362(13) 0.0284(4) Uani 1 1 d . .
C44 C 0.64012(14) 0.88744(11) 0.40200(11) 0.0225(3) Uani 1 1 d . .
C45 C 0.44748(13) 0.87110(11) 0.32289(10) 0.0191(3) Uani 1 1 d . .
C46 C 0.41225(14) 0.97043(11) 0.30857(10) 0.0205(3) Uani 1 1 d . .
C47 C 0.29530(14) 1.02096(11) 0.33229(11) 0.0232(3) Uani 1 1 d . .
C48 C 0.20364(14) 0.97122(13) 0.37542(12) 0.0264(3) Uani 1 1 d . .
C49 C 0.23246(15) 0.87269(13) 0.39175(12) 0.0278(3) Uani 1 1 d . .
C50 C 0.35126(14) 0.82537(11) 0.36428(11) 0.0229(3) Uani 1 1 d . .
F1 F 0.51623(8) 0.71378(7) 0.48191(6) 0.0277(2) Uani 1 1 d . .
F2 F 0.57617(10) 0.52597(8) 0.55562(7) 0.0373(2) Uani 1 1 d . .
F3 F 0.72293(12) 0.40772(7) 0.43574(9) 0.0451(3) Uani 1 1 d . .
F4 F 0.80411(10) 0.48412(7) 0.23866(9) 0.0397(3) Uani 1 1 d . .
F5 F 0.74415(9) 0.66972(7) 0.16317(7) 0.0293(2) Uani 1 1 d . .
F6 F 0.51304(9) 0.76028(7) 0.16228(7) 0.0295(2) Uani 1 1 d . .
F7 F 0.54506(10) 0.82812(9) -0.02891(8) 0.0419(3) Uani 1 1 d . .
F8 F 0.65967(11) 0.97769(9) -0.13531(7) 0.0448(3) Uani 1 1 d . .
F9 F 0.74422(10) 1.05548(7) -0.04606(7) 0.0365(2) Uani 1 1 d . .
F10 F 0.72567(9) 0.98381(7) 0.13923(7) 0.0263(2) Uani 1 1 d . .
F11 F 0.84789(8) 0.79167(7) 0.19995(7) 0.0278(2) Uani 1 1 d . .
F12 F 1.00005(9) 0.83159(8) 0.25600(8) 0.0377(2) Uani 1 1 d . .
F13 F 0.91570(11) 0.90931(8) 0.41324(10) 0.0452(3) Uani 1 1 d . .
F14 F 0.67681(11) 0.94246(9) 0.51191(9) 0.0440(3) Uani 1 1 d . .
F15 F 0.52363(9) 0.90769(8) 0.45513(7) 0.0303(2) Uani 1 1 d . .
F16 F 0.49737(8) 1.02428(6) 0.26656(7) 0.02488(19) Uani 1 1 d . .
F17 F 0.26971(9) 1.11753(7) 0.31278(7) 0.0301(2) Uani 1 1 d . .
F18 F 0.08912(9) 1.01867(8) 0.39946(8) 0.0379(2) Uani 1 1 d . .
F19 F 0.14464(9) 0.82220(8) 0.43404(9) 0.0426(3) Uani 1 1 d . .
F20 F 0.36878(9) 0.72888(7) 0.37985(7) 0.0287(2) Uani 1 1 d . .

loop_
_atom_site_aniso_label
_atom_site_aniso_U_11
_atom_site_aniso_U_22
_atom_site_aniso_U_33
_atom_site_aniso_U_23
_atom_site_aniso_U_13
_atom_site_aniso_U_12
Cu1 0.02237(12) 0.02377(12) 0.02450(12) -0.00820(9) -0.00692(9) -0.00389(9)
S1 0.02374(19) 0.0340(2) 0.02042(18) -0.01037(15) -0.00604(15) 0.00038(16)
C1 0.0235(8) 0.0238(8) 0.0233(8) -0.0089(6) -0.0018(6) -0.0068(6)
C2 0.0269(8) 0.0196(7) 0.0218(7) -0.0058(6) -0.0010(6) -0.0058(6)
C3 0.0232(8) 0.0227(8) 0.0199(7) -0.0064(6) -0.0019(6) -0.0024(6)
C4 0.0220(7) 0.0229(8) 0.0211(7) -0.0072(6) -0.0025(6) -0.0053(6)
C5 0.0205(7) 0.0207(7) 0.0193(7) -0.0067(6) -0.0006(6) -0.0046(6)
C6 0.0196(7) 0.0205(7) 0.0230(7) -0.0044(6) -0.0035(6) -0.0047(6)
C7 0.0241(8) 0.0246(8) 0.0197(7) -0.0053(6) -0.0060(6) -0.0075(6)
C8 0.0225(7) 0.0178(7) 0.0177(7) 0.0002(5) -0.0068(6) -0.0044(6)
C9 0.0242(8) 0.0207(7) 0.0186(7) -0.0019(6) -0.0066(6) -0.0040(6)
C10 0.0242(8) 0.0209(7) 0.0176(7) 0.0010(6) -0.0045(6) -0.0024(6)
C11 0.0206(8) 0.0249(8) 0.0254(8) -0.0012(6) -0.0043(6) -0.0060(6)
C12 0.0236(8) 0.0236(8) 0.0278(8) -0.0038(6) -0.0085(6) -0.0067(6)
C13 0.0358(10) 0.0214(8) 0.0417(10) -0.0029(7) -0.0141(8) -0.0014(7)
C14 0.0372(10) 0.0286(9) 0.0529(12) -0.0081(8) -0.0249(9) -0.0016(8)
C15 0.0350(9) 0.0348(9) 0.0220(8) -0.0088(7) -0.0026(7) -0.0060(7)
C16 0.0250(9) 0.0461(11) 0.0243(9) -0.0052(8) -0.0010(7) -0.0008(8)
C17 0.0239(8) 0.0201(7) 0.0235(8) -0.0028(6) -0.0056(6) -0.0031(6)
C18 0.0245(8) 0.0297(8) 0.0210(8) -0.0024(6) -0.0038(6) -0.0023(7)
C19 0.0224(8) 0.0369(9) 0.0233(8) -0.0102(7) -0.0038(6) 0.0007(7)
C20 0.0240(8) 0.0426(10) 0.0236(8) -0.0080(7) -0.0042(7) 0.0016(7)
C21 0.0308(9) 0.0429(11) 0.0347(10) -0.0123(8) -0.0078(8) -0.0011(8)
C22 0.0377(11) 0.0429(11) 0.0422(11) -0.0075(9) -0.0070(9) -0.0019(9)
C23 0.0384(11) 0.0522(13) 0.0351(11) -0.0001(9) -0.0105(9) 0.0029(9)
C24 0.0338(10) 0.0645(14) 0.0294(10) -0.0113(9) -0.0129(8) 0.0011(9)
C25 0.0276(9) 0.0510(12) 0.0319(10) -0.0123(8) -0.0070(8) -0.0018(8)
C26 0.0463(12) 0.0606(14) 0.0458(12) -0.0173(10) -0.0150(10) -0.0122(11)
N1 0.0222(6) 0.0233(7) 0.0223(6) -0.0073(5) -0.0035(5) -0.0056(5)
N2 0.0192(6) 0.0193(6) 0.0188(6) -0.0037(5) -0.0038(5) -0.0034(5)
N3 0.0221(6) 0.0227(6) 0.0197(6) -0.0040(5) -0.0048(5) -0.0060(5)
N4 0.0323(8) 0.0206(7) 0.0355(8) -0.0043(6) -0.0145(6) -0.0028(6)
N5 0.0249(7) 0.0364(8) 0.0199(7) -0.0063(6) -0.0030(6) -0.0026(6)
B1 0.0196(8) 0.0213(8) 0.0150(7) -0.0048(6) -0.0045(6) -0.0051(6)
C27 0.0199(7) 0.0222(7) 0.0193(7) -0.0035(6) -0.0065(6) -0.0068(6)
C28 0.0217(7) 0.0278(8) 0.0217(8) -0.0030(6) -0.0083(6) -0.0080(6)
C29 0.0305(9) 0.0304(9) 0.0256(8) 0.0039(7) -0.0136(7) -0.0152(7)
C30 0.0365(9) 0.0187(8) 0.0408(10) 0.0028(7) -0.0215(8) -0.0092(7)
C31 0.0306(9) 0.0226(8) 0.0375(9) -0.0109(7) -0.0134(7) -0.0038(7)
C32 0.0269(8) 0.0242(8) 0.0225(8) -0.0042(6) -0.0084(6) -0.0082(6)
C33 0.0204(7) 0.0226(7) 0.0151(7) -0.0051(6) -0.0052(6) -0.0015(6)
C34 0.0237(8) 0.0274(8) 0.0200(7) -0.0071(6) -0.0070(6) -0.0030(6)
C35 0.0286(8) 0.0408(10) 0.0228(8) -0.0136(7) -0.0126(7) -0.0007(7)
C36 0.0297(9) 0.0411(10) 0.0129(7) -0.0021(6) -0.0082(6) 0.0012(7)
C37 0.0251(8) 0.0263(8) 0.0191(8) 0.0017(6) -0.0046(6) -0.0026(6)
C38 0.0222(7) 0.0236(8) 0.0189(7) -0.0051(6) -0.0071(6) -0.0010(6)
C39 0.0210(7) 0.0172(7) 0.0175(7) -0.0021(5) -0.0080(6) -0.0028(6)
C40 0.0226(8) 0.0192(7) 0.0206(7) -0.0018(6) -0.0076(6) -0.0031(6)
C41 0.0209(8) 0.0207(8) 0.0353(9) 0.0025(6) -0.0130(7) -0.0036(6)
C42 0.0347(9) 0.0224(8) 0.0440(10) -0.0015(7) -0.0295(8) -0.0044(7)
C43 0.0387(9) 0.0237(8) 0.0302(9) -0.0095(7) -0.0225(8) 0.0014(7)
C44 0.0230(8) 0.0231(7) 0.0221(7) -0.0064(6) -0.0116(6) 0.0007(6)
C45 0.0203(7) 0.0251(7) 0.0133(6) -0.0053(5) -0.0066(6) -0.0043(6)
C46 0.0214(7) 0.0263(8) 0.0152(7) -0.0051(6) -0.0063(6) -0.0065(6)
C47 0.0265(8) 0.0253(8) 0.0192(7) -0.0076(6) -0.0108(6) -0.0006(6)
C48 0.0179(7) 0.0373(9) 0.0240(8) -0.0117(7) -0.0072(6) -0.0007(6)
C49 0.0207(8) 0.0372(9) 0.0270(8) -0.0068(7) -0.0061(6) -0.0113(7)
C50 0.0257(8) 0.0248(8) 0.0204(7) -0.0048(6) -0.0096(6) -0.0061(6)
F1 0.0275(5) 0.0349(5) 0.0171(4) -0.0038(4) -0.0052(4) -0.0074(4)
F2 0.0448(6) 0.0388(6) 0.0269(5) 0.0115(4) -0.0174(5) -0.0209(5)
F3 0.0635(8) 0.0201(5) 0.0549(7) 0.0044(5) -0.0331(6) -0.0097(5)
F4 0.0459(6) 0.0252(5) 0.0488(7) -0.0167(5) -0.0158(5) 0.0001(5)
F5 0.0349(5) 0.0268(5) 0.0222(5) -0.0092(4) -0.0046(4) -0.0038(4)
F6 0.0340(5) 0.0353(5) 0.0265(5) -0.0094(4) -0.0112(4) -0.0130(4)
F7 0.0451(6) 0.0644(8) 0.0277(5) -0.0179(5) -0.0177(5) -0.0118(6)
F8 0.0478(7) 0.0624(8) 0.0151(5) -0.0003(5) -0.0134(5) -0.0056(6)
F9 0.0384(6) 0.0305(5) 0.0251(5) 0.0068(4) -0.0060(4) -0.0076(4)
F10 0.0307(5) 0.0246(5) 0.0234(5) -0.0020(4) -0.0082(4) -0.0104(4)
F11 0.0217(5) 0.0316(5) 0.0238(5) -0.0096(4) -0.0021(4) -0.0012(4)
F12 0.0194(5) 0.0359(6) 0.0503(7) 0.0002(5) -0.0131(5) -0.0054(4)
F13 0.0482(7) 0.0394(6) 0.0688(8) -0.0085(5) -0.0443(6) -0.0088(5)
F14 0.0551(7) 0.0488(7) 0.0454(6) -0.0291(5) -0.0342(6) 0.0090(5)
F15 0.0256(5) 0.0433(6) 0.0233(5) -0.0179(4) -0.0089(4) 0.0032(4)
F16 0.0227(4) 0.0219(4) 0.0286(5) -0.0054(4) -0.0071(4) -0.0055(4)
F17 0.0303(5) 0.0252(5) 0.0325(5) -0.0093(4) -0.0129(4) 0.0030(4)
F18 0.0185(5) 0.0468(6) 0.0449(6) -0.0176(5) -0.0083(4) 0.0020(4)
F19 0.0222(5) 0.0448(6) 0.0586(7) -0.0111(5) -0.0070(5) -0.0141(5)
F20 0.0276(5) 0.0260(5) 0.0340(5) -0.0045(4) -0.0108(4) -0.0101(4)

loop_
_atom_type_symbol
_atom_type_description
_atom_type_scat_dispersion_real
_atom_type_scat_dispersion_imag
_atom_type_scat_source
C C 0.0181 0.0091 'International Tables Vol C Tables 4.2.6.8 and 6.1.1.4'
H H 0.0000 0.0000 'International Tables Vol C Tables 4.2.6.8 and 6.1.1.4'
B B 0.0090 0.0039 'International Tables Vol C Tables 4.2.6.8 and 6.1.1.4'
N N 0.0311 0.0180 'International Tables Vol C Tables 4.2.6.8 and 6.1.1.4'
F F 0.0727 0.0534 'International Tables Vol C Tables 4.2.6.8 and 6.1.1.4'
S S 0.3331 0.5567 'International Tables Vol C Tables 4.2.6.8 and 6.1.1.4'
Cu Cu -1.9646 0.5888 'International Tables Vol C Tables 4.2.6.8 and 6.1.1.4'

loop_
_geom_angle_atom_site_label_1
_geom_angle_atom_site_label_2
_geom_angle_atom_site_label_3
_geom_angle
N1 Cu1 N3 117.63(5)
N1 Cu1 N2 82.92(5)
N3 Cu1 N2 81.20(5)
N1 Cu1 S1 127.96(4)
N3 Cu1 S1 112.70(4)
N2 Cu1 S1 92.58(4)
C18 S1 C19 101.36(8)
C18 S1 Cu1 93.77(5)
C19 S1 Cu1 105.54(6)
N1 C1 C2 124.62(15)
N1 C1 H1 117.7
C2 C1 H1 117.7
C1 C2 C3 119.41(14)
C1 C2 H2 120.3
C3 C2 H2 120.3
N4 C3 C2 122.03(15)
N4 C3 C4 121.81(15)
C2 C3 C4 116.15(14)
C5 C4 C3 120.19(15)
C5 C4 H4 119.9
C3 C4 H4 119.9
N1 C5 C4 123.52(14)
N1 C5 C6 115.60(14)
C4 C5 C6 120.87(14)
N2 C6 C5 109.55(12)
N2 C6 H6A 109.8
C5 C6 H6A 109.8
N2 C6 H6B 109.8
C5 C6 H6B 109.8
H6A C6 H6B 108.2
N2 C7 C8 111.97(12)
N2 C7 H7A 109.2
C8 C7 H7A 109.2
N2 C7 H7B 109.2
C8 C7 H7B 109.2
H7A C7 H7B 107.9
N3 C8 C9 123.64(14)
N3 C8 C7 116.65(13)
C9 C8 C7 119.69(14)
C8 C9 C10 120.15(15)
C8 C9 H9 119.9
C10 C9 H9 119.9
N5 C10 C11 121.66(15)
N5 C10 C9 122.69(15)
C11 C10 C9 115.64(14)
C12 C11 C10 119.96(15)
C12 C11 H11 120.0
C10 C11 H11 120.0
N3 C12 C11 124.66(15)
N3 C12 H12 117.7
C11 C12 H12 117.7
N4 C13 H13A 109.5
N4 C13 H13B 109.5
H13A C13 H13B 109.5
N4 C13 H13C 109.5
H13A C13 H13C 109.5
H13B C13 H13C 109.5
N4 C14 H14A 109.5
N4 C14 H14B 109.5
H14A C14 H14B 109.5
N4 C14 H14C 109.5
H14A C14 H14C 109.5
H14B C14 H14C 109.5
N5 C15 H15A 109.5
N5 C15 H15B 109.5
H15A C15 H15B 109.5
N5 C15 H15C 109.5
H15A C15 H15C 109.5
H15B C15 H15C 109.5
N5 C16 H16A 109.5
N5 C16 H16B 109.5
H16A C16 H16B 109.5
N5 C16 H16C 109.5
H16A C16 H16C 109.5
H16B C16 H16C 109.5
N2 C17 C18 112.18(13)
N2 C17 H17A 109.2
C18 C17 H17A 109.2
N2 C17 H17B 109.2
C18 C17 H17B 109.2
H17A C17 H17B 107.9
C17 C18 S1 115.37(11)
C17 C18 H18A 108.4
S1 C18 H18A 108.4
C17 C18 H18B 108.4
S1 C18 H18B 108.4
H18A C18 H18B 107.5
C20 C19 S1 112.34(12)
C20 C19 H19A 109.1
S1 C19 H19A 109.1
C20 C19 H19B 109.1
S1 C19 H19B 109.1
H19A C19 H19B 107.9
C25 C20 C21 119.17(18)
C25 C20 C19 122.16(18)
C21 C20 C19 118.66(17)
C22 C21 C20 121.2(2)
C22 C21 H21 119.4
C20 C21 H21 119.4
C21 C22 C23 119.5(2)
C21 C22 H22 120.2
C23 C22 H22 120.2
C24 C23 C22 120.1(2)
C24 C23 H23 119.9
C22 C23 H23 119.9
C23 C24 C25 121.6(2)
C23 C24 H24 119.2
C25 C24 H24 119.2
C20 C25 C24 118.4(2)
C20 C25 C26 120.84(19)
C24 C25 C26 120.78(19)
C25 C26 H26A 109.5
C25 C26 H26B 109.5
H26A C26 H26B 109.5
C25 C26 H26C 109.5
H26A C26 H26C 109.5
H26B C26 H26C 109.5
C1 N1 C5 116.05(14)
C1 N1 Cu1 128.11(11)
C5 N1 Cu1 112.93(10)
C6 N2 C7 111.73(12)
C6 N2 C17 116.11(12)
C7 N2 C17 113.42(12)
C6 N2 Cu1 103.61(9)
C7 N2 Cu1 105.30(9)
C17 N2 Cu1 105.32(9)
C12 N3 C8 115.84(13)
C12 N3 Cu1 129.10(11)
C8 N3 Cu1 114.74(10)
C3 N4 C14 120.61(14)
C3 N4 C13 120.72(15)
C14 N4 C13 118.24(14)
C10 N5 C16 120.56(15)
C10 N5 C15 122.48(14)
C16 N5 C15 116.96(14)
C45 B1 C39 113.76(12)
C45 B1 C33 102.26(11)
C39 B1 C33 112.17(12)
C45 B1 C27 113.90(12)
C39 B1 C27 101.01(11)
C33 B1 C27 114.26(12)
C32 C27 C28 113.10(14)
C32 C27 B1 127.20(13)
C28 C27 B1 119.10(13)
F1 C28 C29 115.80(14)
F1 C28 C27 119.52(14)
C29 C28 C27 124.67(16)
F2 C29 C30 119.89(15)
F2 C29 C28 120.65(16)
C30 C29 C28 119.45(15)
F3 C30 C31 120.96(17)
F3 C30 C29 120.44(16)
C31 C30 C29 118.58(15)
F4 C31 C30 119.62(15)
F4 C31 C32 120.09(16)
C30 C31 C32 120.27(16)
F5 C32 C27 121.26(14)
F5 C32 C31 114.80(14)
C27 C32 C31 123.93(15)
C38 C33 C34 113.53(14)
C38 C33 B1 126.40(13)
C34 C33 B1 119.62(14)
F6 C34 C35 116.25(14)
F6 C34 C33 119.29(14)
C35 C34 C33 124.46(16)
F7 C35 C36 119.95(15)
F7 C35 C34 120.87(17)
C36 C35 C34 119.17(15)
F8 C36 C37 120.11(17)
F8 C36 C35 120.54(16)
C37 C36 C35 119.33(15)
F9 C37 C36 120.16(14)
F9 C37 C38 120.32(16)
C36 C37 C38 119.51(16)
F10 C38 C37 114.48(14)
F10 C38 C33 121.60(13)
C37 C38 C33 123.92(15)
C44 C39 C40 113.64(14)
C44 C39 B1 126.75(14)
C40 C39 B1 119.45(13)
F11 C40 C41 115.91(14)
F11 C40 C39 119.25(13)
C41 C40 C39 124.83(15)
F12 C41 C42 120.37(15)
F12 C41 C40 120.69(16)
C42 C41 C40 118.94(15)
F13 C42 C43 120.41(17)
F13 C42 C41 120.61(17)
C43 C42 C41 118.98(15)
F14 C43 C42 119.65(15)
F14 C43 C44 120.13(16)
C42 C43 C44 120.23(15)
F15 C44 C39 121.40(13)
F15 C44 C43 115.29(14)
C39 C44 C43 123.31(15)
C50 C45 C46 112.92(14)
C50 C45 B1 127.48(14)
C46 C45 B1 119.27(13)
F16 C46 C47 115.68(14)
F16 C46 C45 119.08(13)
C47 C46 C45 125.23(15)
F17 C47 C46 121.04(15)
F17 C47 C48 119.84(14)
C46 C47 C48 119.11(15)
F18 C48 C49 121.17(15)
F18 C48 C47 120.27(15)
C49 C48 C47 118.56(15)
F19 C49 C48 119.83(15)
F19 C49 C50 119.98(16)
C48 C49 C50 120.19(15)
F20 C50 C49 115.04(14)
F20 C50 C45 121.02(14)
C49 C50 C45 123.94(15)

loop_
_geom_bond_atom_site_label_1
_geom_bond_atom_site_label_2
_geom_bond_distance
Cu1 N1 2.0026(14)
Cu1 N3 2.0374(13)
Cu1 N2 2.1809(13)
Cu1 S1 2.2327(5)
S1 C18 1.8270(18)
S1 C19 1.8339(17)
C1 N1 1.350(2)
C1 C2 1.376(2)
C1 H1 0.9500
C2 C3 1.412(2)
C2 H2 0.9500
C3 N4 1.352(2)
C3 C4 1.417(2)
C4 C5 1.373(2)
C4 H4 0.9500
C5 N1 1.360(2)
C5 C6 1.522(2)
C6 N2 1.4655(19)
C6 H6A 0.9900
C6 H6B 0.9900
C7 N2 1.4689(19)
C7 C8 1.516(2)
C7 H7A 0.9900
C7 H7B 0.9900
C8 N3 1.356(2)
C8 C9 1.381(2)
C9 C10 1.414(2)
C9 H9 0.9500
C10 N5 1.353(2)
C10 C11 1.410(2)
C11 C12 1.372(2)
C11 H11 0.9500
C12 N3 1.347(2)
C12 H12 0.9500
C13 N4 1.457(2)
C13 H13A 0.9800
C13 H13B 0.9800
C13 H13C 0.9800
C14 N4 1.451(2)
C14 H14A 0.9800
C14 H14B 0.9800
C14 H14C 0.9800
C15 N5 1.455(2)
C15 H15A 0.9800
C15 H15B 0.9800
C15 H15C 0.9800
C16 N5 1.453(2)
C16 H16A 0.9800
C16 H16B 0.9800
C16 H16C 0.9800
C17 N2 1.4690(19)
C17 C18 1.530(2)
C17 H17A 0.9900
C17 H17B 0.9900
C18 H18A 0.9900
C18 H18B 0.9900
C19 C20 1.497(2)
C19 H19A 0.9900
C19 H19B 0.9900
C20 C25 1.391(3)
C20 C21 1.408(3)
C21 C22 1.378(3)
C21 H21 0.9500
C22 C23 1.382(3)
C22 H22 0.9500
C23 C24 1.369(3)
C23 H23 0.9500
C24 C25 1.411(3)
C24 H24 0.9500
C25 C26 1.502(3)
C26 H26A 0.9800
C26 H26B 0.9800
C26 H26C 0.9800
B1 C45 1.650(2)
B1 C39 1.650(2)
B1 C33 1.655(2)
B1 C27 1.656(2)
C27 C32 1.385(2)
C27 C28 1.401(2)
C28 F1 1.3501(19)
C28 C29 1.378(2)
C29 F2 1.3485(19)
C29 C30 1.378(3)
C30 F3 1.3417(19)
C30 C31 1.375(3)
C31 F4 1.351(2)
C31 C32 1.387(2)
C32 F5 1.3508(18)
C33 C38 1.390(2)
C33 C34 1.391(2)
C34 F6 1.3575(19)
C34 C35 1.381(2)
C35 F7 1.3485(19)
C35 C36 1.375(3)
C36 F8 1.3430(18)
C36 C37 1.375(3)
C37 F9 1.346(2)
C37 C38 1.386(2)
C38 F10 1.3515(18)
C39 C44 1.384(2)
C39 C40 1.389(2)
C40 F11 1.3517(18)
C40 C41 1.381(2)
C41 F12 1.3478(19)
C41 C42 1.374(3)
C42 F13 1.3408(18)
C42 C43 1.372(3)
C43 F14 1.3398(19)
C43 C44 1.389(2)
C44 F15 1.3443(18)
C45 C50 1.388(2)
C45 C46 1.390(2)
C46 F16 1.3554(18)
C46 C47 1.378(2)
C47 F17 1.3440(19)
C47 C48 1.378(2)
C48 F18 1.3404(18)
C48 C49 1.374(3)
C49 F19 1.3475(19)
C49 C50 1.384(2)
C50 F20 1.3544(18)

loop_
_geom_torsion_atom_site_label_1
_geom_torsion_atom_site_label_2
_geom_torsion_atom_site_label_3
_geom_torsion_atom_site_label_4
_geom_torsion
N1 C1 C2 C3 0.6(2)
C1 C2 C3 N4 -179.90(15)
C1 C2 C3 C4 -1.0(2)
N4 C3 C4 C5 178.45(15)
C2 C3 C4 C5 -0.5(2)
C3 C4 C5 N1 2.5(2)
C3 C4 C5 C6 -176.29(14)
N1 C5 C6 N2 42.92(18)
C4 C5 C6 N2 -138.22(14)
N2 C7 C8 N3 27.72(19)
N2 C7 C8 C9 -154.13(13)
N3 C8 C9 C10 -1.1(2)
C7 C8 C9 C10 -179.16(14)
C8 C9 C10 N5 179.40(14)
C8 C9 C10 C11 -1.9(2)
N5 C10 C11 C12 -178.36(15)
C9 C10 C11 C12 2.9(2)
C10 C11 C12 N3 -1.0(3)
N2 C17 C18 S1 54.32(16)
C19 S1 C18 C17 73.94(13)
Cu1 S1 C18 C17 -32.75(12)
C18 S1 C19 C20 77.52(15)
Cu1 S1 C19 C20 174.73(12)
S1 C19 C20 C25 83.36(19)
S1 C19 C20 C21 -96.00(17)
C25 C20 C21 C22 -1.0(3)
C19 C20 C21 C22 178.37(17)
C20 C21 C22 C23 1.2(3)
C21 C22 C23 C24 -0.3(3)
C22 C23 C24 C25 -0.7(3)
C21 C20 C25 C24 0.0(3)
C19 C20 C25 C24 -179.34(16)
C21 C20 C25 C26 -179.91(18)
C19 C20 C25 C26 0.7(3)
C23 C24 C25 C20 0.8(3)
C23 C24 C25 C26 -179.2(2)
C2 C1 N1 C5 1.2(2)
C2 C1 N1 Cu1 -157.93(12)
C4 C5 N1 C1 -2.8(2)
C6 C5 N1 C1 176.04(13)
C4 C5 N1 Cu1 159.51(12)
C6 C5 N1 Cu1 -21.66(16)
C5 C6 N2 C7 74.35(15)
C5 C6 N2 C17 -153.45(13)
C5 C6 N2 Cu1 -38.52(13)
C8 C7 N2 C6 -145.52(13)
C8 C7 N2 C17 80.94(16)
C8 C7 N2 Cu1 -33.71(14)
C18 C17 N2 C6 72.29(17)
C18 C17 N2 C7 -156.29(13)
C18 C17 N2 Cu1 -41.66(14)
C11 C12 N3 C8 -2.0(2)
C11 C12 N3 Cu1 -175.09(12)
C9 C8 N3 C12 3.1(2)
C7 C8 N3 C12 -178.84(13)
C9 C8 N3 Cu1 177.19(12)
C7 C8 N3 Cu1 -4.73(17)
C2 C3 N4 C14 -173.18(16)
C4 C3 N4 C14 8.0(2)
C2 C3 N4 C13 -0.8(2)
C4 C3 N4 C13 -179.70(15)
C11 C10 N5 C16 -6.6(2)
C9 C10 N5 C16 172.00(15)
C11 C10 N5 C15 172.89(15)
C9 C10 N5 C15 -8.5(2)
C45 B1 C27 C32 135.12(15)
C39 B1 C27 C32 -102.53(16)
C33 B1 C27 C32 18.1(2)
C45 B1 C27 C28 -54.43(18)
C39 B1 C27 C28 67.92(16)
C33 B1 C27 C28 -171.46(13)
C32 C27 C28 F1 177.35(13)
B1 C27 C28 F1 5.6(2)
C32 C27 C28 C29 -1.4(2)
B1 C27 C28 C29 -173.13(14)
F1 C28 C29 F2 0.9(2)
C27 C28 C29 F2 179.67(14)
F1 C28 C29 C30 -177.64(14)
C27 C28 C29 C30 1.1(3)
F2 C29 C30 F3 -0.6(2)
C28 C29 C30 F3 177.97(15)
F2 C29 C30 C31 -178.95(15)
C28 C29 C30 C31 -0.4(2)
F3 C30 C31 F4 0.0(3)
C29 C30 C31 F4 178.36(15)
F3 C30 C31 C32 -178.28(15)
C29 C30 C31 C32 0.1(3)
C28 C27 C32 F5 -177.51(14)
B1 C27 C32 F5 -6.6(2)
C28 C27 C32 C31 1.0(2)
B1 C27 C32 C31 171.96(15)
F4 C31 C32 F5 -0.1(2)
C30 C31 C32 F5 178.18(15)
F4 C31 C32 C27 -178.71(15)
C30 C31 C32 C27 -0.4(3)
C45 B1 C33 C38 100.89(16)
C39 B1 C33 C38 -21.4(2)
C27 B1 C33 C38 -135.57(15)
C45 B1 C33 C34 -70.94(16)
C39 B1 C33 C34 166.80(13)
C27 B1 C33 C34 52.61(19)
C38 C33 C34 F6 -176.90(13)
B1 C33 C34 F6 -4.1(2)
C38 C33 C34 C35 3.0(2)
B1 C33 C34 C35 175.88(15)
F6 C34 C35 F7 -1.8(2)
C33 C34 C35 F7 178.26(15)
F6 C34 C35 C36 177.19(14)
C33 C34 C35 C36 -2.8(3)
F7 C35 C36 F8 0.7(3)
C34 C35 C36 F8 -178.29(15)
F7 C35 C36 C37 179.35(15)
C34 C35 C36 C37 0.4(3)
F8 C36 C37 F9 1.5(2)
C35 C36 C37 F9 -177.21(15)
F8 C36 C37 C38 -179.96(15)
C35 C36 C37 C38 1.4(3)
F9 C37 C38 F10 -1.9(2)
C36 C37 C38 F10 179.56(14)
F9 C37 C38 C33 177.62(14)
C36 C37 C38 C33 -1.0(3)
C34 C33 C38 F10 178.28(13)
B1 C33 C38 F10 6.0(2)
C34 C33 C38 C37 -1.2(2)
B1 C33 C38 C37 -173.41(15)
C45 B1 C39 C44 17.9(2)
C33 B1 C39 C44 133.37(15)
C27 B1 C39 C44 -104.54(16)
C45 B1 C39 C40 -167.12(13)
C33 B1 C39 C40 -51.65(18)
C27 B1 C39 C40 70.43(16)
C44 C39 C40 F11 177.79(13)
B1 C39 C40 F11 2.2(2)
C44 C39 C40 C41 -3.3(2)
B1 C39 C40 C41 -178.93(14)
F11 C40 C41 F12 1.6(2)
C39 C40 C41 F12 -177.34(14)
F11 C40 C41 C42 -179.19(14)
C39 C40 C41 C42 1.9(2)
F12 C41 C42 F13 0.3(2)
C40 C41 C42 F13 -178.92(14)
F12 C41 C42 C43 179.94(14)
C40 C41 C42 C43 0.7(2)
F13 C42 C43 F14 -1.6(2)
C41 C42 C43 F14 178.74(15)
F13 C42 C43 C44 178.07(15)
C41 C42 C43 C44 -1.6(2)
C40 C39 C44 F15 -177.86(13)
B1 C39 C44 F15 -2.6(2)
C40 C39 C44 C43 2.4(2)
B1 C39 C44 C43 177.61(15)
F14 C43 C44 F15 -0.2(2)
C42 C43 C44 F15 -179.85(14)
F14 C43 C44 C39 179.61(15)
C42 C43 C44 C39 -0.1(3)
C39 B1 C45 C50 -130.93(15)
C33 B1 C45 C50 107.89(16)
C27 B1 C45 C50 -15.9(2)
C39 B1 C45 C46 56.13(17)
C33 B1 C45 C46 -65.05(16)
C27 B1 C45 C46 171.17(12)
C50 C45 C46 F16 -178.52(12)
B1 C45 C46 F16 -4.60(19)
C50 C45 C46 C47 0.3(2)
B1 C45 C46 C47 174.21(13)
F16 C46 C47 F17 1.0(2)
C45 C46 C47 F17 -177.81(13)
F16 C46 C47 C48 -179.90(13)
C45 C46 C47 C48 1.3(2)
F17 C47 C48 F18 -1.1(2)
C46 C47 C48 F18 179.81(13)
F17 C47 C48 C49 178.01(14)
C46 C47 C48 C49 -1.1(2)
F18 C48 C49 F19 -1.1(2)
C47 C48 C49 F19 179.82(14)
F18 C48 C49 C50 178.50(14)
C47 C48 C49 C50 -0.6(2)
F19 C49 C50 F20 2.4(2)
C48 C49 C50 F20 -177.11(14)
F19 C49 C50 C45 -178.10(14)
C48 C49 C50 C45 2.3(2)
C46 C45 C50 F20 177.33(13)
B1 C45 C50 F20 4.0(2)
C46 C45 C50 C49 -2.1(2)
B1 C45 C50 C49 -175.40(14)
